data_7158982
loop_
_publ_author_name
'Lyu, Jiyuan'
'Claraz, Aurelie'
'Retailleau, Pascal'
'Masson, Geraldine'

_publ_section_title
;
 Stereoselective (1+1+4+4) and (4+2) cyclodimerizations of styrylnaphthols
 under aerobic visible-light irradiation and Br\/onsted acid catalysis
;
_journal_name_full 'Organic &amp; Biomolecular Chemistry'
_journal_paper_doi 10.1039/D2OB01509A
_journal_year 2022
_chemical_formula_moiety 'C38 H26 F6 O2'
_chemical_formula_sum 'C38 H26 F6 O2'
_chemical_formula_weight 628.59
_chemical_name_systematic
rac-1-((1S,2R,3S)-1-(4-(trifluoromethyl)benzyl)-2-(4-(trifluoromethyl)phenyl)-2,3-dihydro-1H-benzo[f]chromen-3-yl)naphthalen-2-ol
_space_group_crystal_system monoclinic
_space_group_IT_number 14
_space_group_name_Hall '-P 2yn'
_space_group_name_H-M_alt 'P 1 21/n 1'
_atom_sites_solution_hydrogens mixed
_atom_sites_solution_primary other
_atom_sites_solution_secondary difmap
_audit_creation_method SHELXL-2018/3
_audit_update_record
;
2021-05-11 deposited with the CCDC.	2022-11-09 downloaded from the CCDC.
;
_cell_angle_alpha 90
_cell_angle_beta 96.162(6)
_cell_angle_gamma 90
_cell_formula_units_Z 4
_cell_length_a 10.5131(6)
_cell_length_b 11.3065(7)
_cell_length_c 25.1627(17)
_cell_measurement_reflns_used 8252
_cell_measurement_temperature 293(2)
_cell_measurement_theta_max 26.2860
_cell_measurement_theta_min 2.9620
_cell_volume 2973.7(3)
_computing_cell_refinement 'CrysAlisPro 1.171.39.46 (Rigaku OD, 2018)'
_computing_data_collection 'CrysAlisPro 1.171.39.46 (Rigaku OD, 2018)'
_computing_data_reduction 'CrysAlisPro 1.171.39.46 (Rigaku OD, 2018)'
_computing_structure_refinement 'SHELXL-2018/3 (Sheldrick, 2015b)'
_computing_structure_solution 'SHELXT (Sheldrick, 2015a)'
_diffrn_ambient_temperature 293(2)
_diffrn_detector 'Dectris PILATUS3 R 200K-A area detector'
_diffrn_detector_area_resol_mean 5.811
_diffrn_detector_type 'Hybrid Photon Counting area detector'
_diffrn_measured_fraction_theta_full 0.998
_diffrn_measured_fraction_theta_max 0.998
_diffrn_measurement_device 'kappa gonio four-circle diffractometer'
_diffrn_measurement_device_type 'Rigaku XtaLAB PRO'
_diffrn_measurement_method '\w scans'
_diffrn_radiation_collimation 'Rigaku Integrated Confocal MaxFlux double bounce multi-layer mirror optics'
_diffrn_radiation_monochromator none
_diffrn_radiation_probe x-ray
_diffrn_radiation_type MoK\a
_diffrn_radiation_wavelength 0.71073
_diffrn_reflns_av_R_equivalents 0.0524
_diffrn_reflns_av_unetI/netI 0.0390
_diffrn_reflns_Laue_measured_fraction_full 0.998
_diffrn_reflns_Laue_measured_fraction_max 0.998
_diffrn_reflns_limit_h_max 11
_diffrn_reflns_limit_h_min -12
_diffrn_reflns_limit_k_max 13
_diffrn_reflns_limit_k_min -13
_diffrn_reflns_limit_l_max 29
_diffrn_reflns_limit_l_min -29
_diffrn_reflns_number 29061
_diffrn_reflns_point_group_measured_fraction_full 0.998
_diffrn_reflns_point_group_measured_fraction_max 0.998
_diffrn_reflns_theta_full 25.028
_diffrn_reflns_theta_max 25.028
_diffrn_reflns_theta_min 1.977
_diffrn_source 'microfocus sealed X-ray tube'
_diffrn_source_type 'Rigaku micromax 003'
_exptl_absorpt_coefficient_mu 0.111
_exptl_absorpt_correction_T_max 1.00000
_exptl_absorpt_correction_T_min 0.43635
_exptl_absorpt_correction_type multi-scan
_exptl_absorpt_process_details
;
CrysAlisPro 1.171.39.46 (Rigaku Oxford Diffraction, 2018)
Empirical absorption correction using spherical harmonics,
 implemented in SCALE3 ABSPACK scaling algorithm.
;
_exptl_crystal_colour colourless
_exptl_crystal_density_diffrn 1.404
_exptl_crystal_description 'squared plate'
_exptl_crystal_F_000 1296
_exptl_crystal_size_max 0.40
_exptl_crystal_size_mid 0.37
_exptl_crystal_size_min 0.05
_refine_diff_density_max 0.326
_refine_diff_density_min -0.257
_refine_diff_density_rms 0.044
_refine_ls_extinction_coef 0.0060(10)
_refine_ls_extinction_expression Fc^*^=kFc[1+0.001xFc^2^\l^3^/sin(2\q)]^-1/4^
_refine_ls_extinction_method 'SHELXL-2018/3 (Sheldrick 2018)'
_refine_ls_goodness_of_fit_ref 1.045
_refine_ls_hydrogen_treatment mixed
_refine_ls_matrix_type full
_refine_ls_number_parameters 475
_refine_ls_number_reflns 5256
_refine_ls_number_restraints 210
_refine_ls_restrained_S_all 1.196
_refine_ls_R_factor_all 0.0750
_refine_ls_R_factor_gt 0.0561
_refine_ls_shift/su_max 0.000
_refine_ls_shift/su_mean 0.000
_refine_ls_structure_factor_coef Fsqd
_refine_ls_weighting_details 'w=1/[\s^2^(Fo^2^)+(0.0667P)^2^+1.4216P] where P=(Fo^2^+2Fc^2^)/3'
_refine_ls_weighting_scheme calc
_refine_ls_wR_factor_gt 0.1412
_refine_ls_wR_factor_ref 0.1520
_reflns_Friedel_coverage 0.000
_reflns_number_gt 3952
_reflns_number_total 5257
_reflns_threshold_expression 'I > 2\s(I)'
_cod_data_source_file d2ob01509a2.cif
_cod_data_source_block JY-740
_cod_original_sg_symbol_H-M 'P 21/n'
_cod_database_code 7158982
_shelx_space_group_comment
;
The symmetry employed for this shelxl refinement is uniquely defined
by the following loop, which should always be used as a source of
symmetry information in preference to the above space-group names.
They are only intended as comments.
;

loop_
_space_group_symop_operation_xyz
'x, y, z'
'-x+1/2, y+1/2, -z+1/2'
'-x, -y, -z'
'x-1/2, -y-1/2, z-1/2'

loop_
_atom_site_label
_atom_site_type_symbol
_atom_site_fract_x
_atom_site_fract_y
_atom_site_fract_z
_atom_site_U_iso_or_equiv
_atom_site_adp_type
_atom_site_occupancy
_atom_site_site_symmetry_order
_atom_site_calc_flag
_atom_site_refinement_flags_posn
_atom_site_refinement_flags_adp
_atom_site_refinement_flags_occupancy
_atom_site_disorder_assembly
_atom_site_disorder_group
C1 C 0.14214(19) 0.61394(19) 0.28056(8) 0.0423(5) Uani 1 1 d . . . . .
H1 H 0.187382 0.689477 0.285995 0.051 Uiso 1 1 calc R U . . .
C2 C 0.17913(19) 0.53273(19) 0.32911(8) 0.0400(5) Uani 1 1 d . . . . .
H2 H 0.133755 0.457868 0.321598 0.048 Uiso 1 1 calc R U . . .
C3 C 0.13230(19) 0.58264(19) 0.38097(8) 0.0424(5) Uani 1 1 d . . . . .
H3 H 0.204049 0.624355 0.400843 0.051 Uiso 1 1 calc R U . . .
C4 C 0.02257(19) 0.66943(19) 0.37032(9) 0.0442(5) Uani 1 1 d . . . . .
C5 C -0.0381(2) 0.6847(2) 0.32045(9) 0.0481(5) Uani 1 1 d . . . . .
C6 C -0.1517(2) 0.7508(2) 0.30983(11) 0.0607(7) Uani 1 1 d . . . . .
H6 H -0.192244 0.755858 0.275198 0.073 Uiso 1 1 calc R U . . .
C7 C -0.2012(2) 0.8067(2) 0.35040(12) 0.0658(7) Uani 1 1 d . . . . .
H7 H -0.278142 0.847412 0.343820 0.079 Uiso 1 1 calc R U . . .
C8 C -0.1376(2) 0.8041(2) 0.40234(11) 0.0591(7) Uani 1 1 d . . . . .
C9 C -0.0238(2) 0.7361(2) 0.41298(10) 0.0512(6) Uani 1 1 d . . . . .
C10 C 0.0419(3) 0.7427(2) 0.46490(10) 0.0611(7) Uani 1 1 d . . . . .
H10 H 0.116604 0.699241 0.472851 0.073 Uiso 1 1 calc R U . . .
C11 C -0.0020(3) 0.8112(3) 0.50359(12) 0.0768(8) Uani 1 1 d . . . . .
H11 H 0.043819 0.814728 0.537302 0.092 Uiso 1 1 calc R U . . .
C12 C -0.1148(3) 0.8762(3) 0.49319(14) 0.0830(9) Uani 1 1 d . . . . .
H12 H -0.144405 0.922081 0.519977 0.100 Uiso 1 1 calc R U . . .
C13 C -0.1804(3) 0.8724(3) 0.44444(14) 0.0752(8) Uani 1 1 d . . . . .
H13 H -0.255764 0.915505 0.438008 0.090 Uiso 1 1 calc R U . . .
C14 C 0.1734(2) 0.55898(19) 0.22854(8) 0.0423(5) Uani 1 1 d . . . . .
C15 C 0.0921(2) 0.4778(2) 0.20190(9) 0.0490(6) Uani 1 1 d . . . . .
C16 C 0.1251(3) 0.4176(2) 0.15656(10) 0.0583(6) Uani 1 1 d . . . . .
H16 H 0.066798 0.365646 0.138632 0.070 Uiso 1 1 calc R U . . .
C17 C 0.2399(3) 0.4341(2) 0.13867(10) 0.0576(6) Uani 1 1 d . . . . .
H17 H 0.261229 0.391330 0.109331 0.069 Uiso 1 1 calc R U . . .
C18 C 0.3282(2) 0.5155(2) 0.16387(9) 0.0482(5) Uani 1 1 d . . . . .
C19 C 0.2938(2) 0.58159(18) 0.20842(8) 0.0417(5) Uani 1 1 d . . . . .
C20 C 0.3842(2) 0.6655(2) 0.23126(9) 0.0460(5) Uani 1 1 d . . . . .
H20 H 0.363973 0.711826 0.259717 0.055 Uiso 1 1 calc R U . . .
C21 C 0.4999(2) 0.6796(2) 0.21235(10) 0.0581(6) Uani 1 1 d . . . . .
H21 H 0.557223 0.735166 0.228139 0.070 Uiso 1 1 calc R U . . .
C22 C 0.5338(3) 0.6117(3) 0.16958(11) 0.0681(7) Uani 1 1 d . . . . .
H22 H 0.613916 0.620552 0.157584 0.082 Uiso 1 1 calc R U . . .
C23 C 0.4485(3) 0.5329(2) 0.14576(10) 0.0617(7) Uani 1 1 d . . . . .
H23 H 0.470285 0.489325 0.116730 0.074 Uiso 1 1 calc R U . . .
C24 C 0.32070(19) 0.50420(18) 0.33378(8) 0.0385(5) Uani 1 1 d . . . . .
C25 C 0.3626(2) 0.4022(2) 0.31087(9) 0.0498(6) Uani 1 1 d . . . . .
H25 H 0.302812 0.351032 0.293339 0.060 Uiso 1 1 calc R U . . .
C26 C 0.4904(2) 0.3745(2) 0.31335(11) 0.0584(6) Uani 1 1 d . . . . .
H26 H 0.516286 0.305359 0.297584 0.070 Uiso 1 1 calc R U . . .
C27 C 0.5798(2) 0.4491(2) 0.33914(10) 0.0538(6) Uani 1 1 d . . . . .
C28 C 0.5409(2) 0.5526(2) 0.36144(10) 0.0538(6) Uani 1 1 d . . . . .
H28 H 0.601254 0.604352 0.378171 0.065 Uiso 1 1 calc R U . . .
C29 C 0.4127(2) 0.5792(2) 0.35891(9) 0.0457(5) Uani 1 1 d . . . . .
H29 H 0.387250 0.648790 0.374370 0.055 Uiso 1 1 calc R U . . .
C30 C 0.7181(3) 0.4189(3) 0.34253(15) 0.0839(9) Uani 1 1 d D . . . .
C31 C 0.0938(2) 0.4780(2) 0.41618(9) 0.0508(6) Uani 1 1 d . . . . .
H31A H 0.055721 0.509368 0.446680 0.061 Uiso 1 1 calc R U . . .
H31B H 0.029806 0.430120 0.395530 0.061 Uiso 1 1 calc R U . . .
C32 C 0.2060(2) 0.4011(2) 0.43579(8) 0.0459(5) Uani 1 1 d . . . . .
C33 C 0.2308(2) 0.2966(2) 0.41049(9) 0.0531(6) Uani 1 1 d . . . . .
H33 H 0.172461 0.269404 0.382782 0.064 Uiso 1 1 calc R U . . .
C34 C 0.3400(2) 0.2314(2) 0.42527(10) 0.0592(6) Uani 1 1 d . . . . .
H34 H 0.355339 0.161860 0.407299 0.071 Uiso 1 1 calc R U . . .
C35 C 0.4256(2) 0.2699(2) 0.46658(10) 0.0577(6) Uani 1 1 d . . . . .
C36 C 0.4006(3) 0.3713(2) 0.49359(11) 0.0691(8) Uani 1 1 d . . . . .
H36 H 0.457448 0.396445 0.522246 0.083 Uiso 1 1 calc R U . . .
C37 C 0.2919(3) 0.4361(2) 0.47845(9) 0.0620(7) Uani 1 1 d . . . . .
H37 H 0.275855 0.504393 0.497196 0.074 Uiso 1 1 calc R U . . .
C38 C 0.5452(3) 0.2033(3) 0.48206(15) 0.0881(9) Uani 1 1 d D . . . .
O39 O 0.00627(13) 0.63492(14) 0.27563(6) 0.0507(4) Uani 1 1 d . . . . .
O40 O -0.02430(17) 0.44644(17) 0.21725(8) 0.0674(5) Uani 1 1 d . . . . .
H40O H -0.041(3) 0.506(3) 0.2450(14) 0.101 Uiso 1 1 d . U . . .
F1 F 0.7737(2) 0.4555(3) 0.30064(12) 0.1200(11) Uani 0.899(4) 1 d D . P A 1
F2 F 0.7387(2) 0.3037(2) 0.34339(15) 0.1342(13) Uani 0.899(4) 1 d D . P A 1
F3 F 0.78543(19) 0.4690(3) 0.38407(12) 0.1307(13) Uani 0.899(4) 1 d D . P A 1
F1B F 0.749(3) 0.3559(11) 0.3042(6) 0.136(7) Uani 0.101(4) 1 d D . P A 1
F2B F 0.752(2) 0.3617(12) 0.3869(6) 0.136(5) Uani 0.101(4) 1 d D U P A 1
F3B F 0.800(2) 0.5009(19) 0.3416(5) 0.129(6) Uani 0.101(4) 1 d D . P A 1
F4 F 0.6482(3) 0.2657(4) 0.4693(3) 0.1361(17) Uani 0.684(5) 1 d D U P B 1
F5 F 0.5580(4) 0.1061(4) 0.4554(2) 0.1240(17) Uani 0.684(5) 1 d D . P B 1
F6 F 0.5626(6) 0.1780(7) 0.53164(17) 0.170(2) Uani 0.684(5) 1 d D U P B 1
F4B F 0.6126(10) 0.1848(11) 0.4431(4) 0.156(3) Uani 0.316(5) 1 d D . P B 1
F5B F 0.5209(11) 0.1015(7) 0.5036(5) 0.164(4) Uani 0.316(5) 1 d D . P B 1
F6B F 0.6250(7) 0.2567(8) 0.5189(4) 0.120(3) Uani 0.316(5) 1 d D U P B 1

loop_
_atom_site_aniso_label
_atom_site_aniso_U_11
_atom_site_aniso_U_22
_atom_site_aniso_U_33
_atom_site_aniso_U_23
_atom_site_aniso_U_13
_atom_site_aniso_U_12
C1 0.0308(11) 0.0457(12) 0.0501(12) 0.0023(9) 0.0025(9) 0.0012(9)
C2 0.0302(11) 0.0394(11) 0.0499(12) 0.0012(9) 0.0021(8) -0.0005(9)
C3 0.0329(11) 0.0460(12) 0.0483(12) 0.0028(9) 0.0044(9) 0.0030(9)
C4 0.0316(11) 0.0452(12) 0.0566(13) 0.0049(10) 0.0091(9) 0.0011(9)
C5 0.0351(12) 0.0506(13) 0.0593(14) 0.0036(11) 0.0085(10) 0.0041(10)
C6 0.0394(13) 0.0686(17) 0.0734(17) 0.0128(13) 0.0032(11) 0.0122(12)
C7 0.0409(14) 0.0639(16) 0.095(2) 0.0122(15) 0.0175(13) 0.0165(12)
C8 0.0469(14) 0.0517(14) 0.0825(18) 0.0050(13) 0.0243(13) 0.0046(11)
C9 0.0439(13) 0.0472(13) 0.0654(15) 0.0030(11) 0.0188(11) -0.0002(10)
C10 0.0585(16) 0.0638(16) 0.0637(16) -0.0026(12) 0.0183(12) 0.0011(12)
C11 0.085(2) 0.078(2) 0.0717(18) -0.0118(15) 0.0284(15) -0.0039(17)
C12 0.093(2) 0.071(2) 0.092(2) -0.0142(17) 0.0439(19) 0.0034(17)
C13 0.0671(18) 0.0611(17) 0.104(2) 0.0017(16) 0.0417(17) 0.0133(14)
C14 0.0394(12) 0.0400(12) 0.0465(12) 0.0021(9) -0.0008(9) 0.0019(9)
C15 0.0446(13) 0.0477(13) 0.0533(13) 0.0033(10) -0.0010(10) -0.0040(10)
C16 0.0646(17) 0.0490(14) 0.0591(15) -0.0057(11) -0.0038(12) -0.0083(12)
C17 0.0724(18) 0.0474(14) 0.0528(14) -0.0075(11) 0.0049(12) 0.0045(12)
C18 0.0546(14) 0.0423(12) 0.0481(12) 0.0044(10) 0.0074(10) 0.0086(10)
C19 0.0409(12) 0.0383(11) 0.0451(12) 0.0062(9) 0.0008(9) 0.0040(9)
C20 0.0404(12) 0.0453(12) 0.0522(13) 0.0032(10) 0.0042(9) 0.0013(10)
C21 0.0439(14) 0.0589(15) 0.0714(16) 0.0051(12) 0.0057(11) -0.0035(11)
C22 0.0536(16) 0.0737(19) 0.0810(18) 0.0058(15) 0.0255(13) 0.0064(14)
C23 0.0635(17) 0.0586(16) 0.0658(16) 0.0000(12) 0.0201(13) 0.0103(13)
C24 0.0314(11) 0.0393(11) 0.0446(11) 0.0040(9) 0.0037(8) 0.0009(8)
C25 0.0389(13) 0.0452(13) 0.0651(14) -0.0093(11) 0.0047(10) -0.0015(10)
C26 0.0433(14) 0.0509(14) 0.0825(17) -0.0103(12) 0.0138(12) 0.0090(11)
C27 0.0322(12) 0.0624(15) 0.0678(15) 0.0007(12) 0.0093(10) 0.0053(11)
C28 0.0330(12) 0.0634(16) 0.0641(14) -0.0077(12) 0.0012(10) -0.0060(11)
C29 0.0345(12) 0.0447(12) 0.0578(13) -0.0056(10) 0.0049(9) 0.0003(9)
C30 0.0422(16) 0.094(2) 0.115(3) -0.0115(19) 0.0066(16) 0.0089(15)
C31 0.0420(13) 0.0549(14) 0.0568(14) 0.0078(11) 0.0108(10) 0.0029(11)
C32 0.0450(13) 0.0476(13) 0.0452(12) 0.0092(10) 0.0050(9) -0.0017(10)
C33 0.0522(14) 0.0470(13) 0.0573(14) -0.0001(11) -0.0071(11) -0.0029(11)
C34 0.0660(16) 0.0465(14) 0.0631(15) -0.0005(11) -0.0022(12) 0.0057(12)
C35 0.0556(15) 0.0512(14) 0.0634(15) 0.0092(12) -0.0071(11) 0.0038(11)
C36 0.0719(18) 0.0657(17) 0.0629(16) 0.0005(13) -0.0244(13) 0.0023(14)
C37 0.0783(18) 0.0533(15) 0.0517(14) -0.0049(11) -0.0056(12) 0.0093(13)
C38 0.076(2) 0.078(2) 0.104(2) 0.0114(18) -0.0192(18) 0.0121(17)
O39 0.0325(8) 0.0636(10) 0.0548(9) 0.0017(8) -0.0015(6) 0.0093(7)
O40 0.0497(11) 0.0721(12) 0.0802(12) -0.0092(10) 0.0058(9) -0.0194(9)
F1 0.0559(14) 0.151(3) 0.163(2) -0.0232(19) 0.0561(15) -0.0099(15)
F2 0.0569(14) 0.0996(18) 0.246(4) 0.009(2) 0.0150(18) 0.0385(13)
F3 0.0371(12) 0.205(3) 0.144(2) -0.047(2) -0.0178(13) 0.0259(15)
F1B 0.105(18) 0.138(8) 0.166(8) -0.057(6) 0.021(11) 0.000(10)
F2B 0.090(10) 0.166(7) 0.153(6) 0.029(5) 0.015(7) 0.046(7)
F3B 0.072(13) 0.118(11) 0.195(7) -0.031(7) 0.015(10) -0.022(10)
F4 0.063(2) 0.118(3) 0.221(5) 0.001(3) -0.014(3) 0.0116(19)
F5 0.092(3) 0.082(2) 0.189(4) -0.025(3) -0.027(3) 0.047(2)
F6 0.189(5) 0.204(6) 0.106(3) 0.039(3) -0.043(3) 0.095(4)
F4B 0.125(8) 0.180(9) 0.165(7) -0.014(6) 0.022(6) 0.044(6)
F5B 0.142(8) 0.085(5) 0.257(10) 0.068(6) -0.012(8) 0.030(5)
F6B 0.071(4) 0.123(5) 0.150(5) -0.032(5) -0.063(4) 0.036(3)

loop_
_atom_type_symbol
_atom_type_description
_atom_type_scat_dispersion_real
_atom_type_scat_dispersion_imag
_atom_type_scat_source
C C 0.0033 0.0016 'International Tables Vol C Tables 4.2.6.8 and 6.1.1.4'
H H 0.0000 0.0000 'International Tables Vol C Tables 4.2.6.8 and 6.1.1.4'
F F 0.0171 0.0103 'International Tables Vol C Tables 4.2.6.8 and 6.1.1.4'
O O 0.0106 0.0060 'International Tables Vol C Tables 4.2.6.8 and 6.1.1.4'

loop_
_geom_angle_atom_site_label_1
_geom_angle_atom_site_label_2
_geom_angle_atom_site_label_3
_geom_angle
_geom_angle_site_symmetry_1
_geom_angle_site_symmetry_3
_geom_angle_publ_flag
O39 C1 C14 107.36(16) . . ?
O39 C1 C2 109.22(16) . . ?
C14 C1 C2 112.31(17) . . ?
C24 C2 C1 110.47(17) . . ?
C24 C2 C3 114.24(16) . . ?
C1 C2 C3 111.95(17) . . ?
C4 C3 C2 113.03(17) . . ?
C4 C3 C31 110.66(17) . . ?
C2 C3 C31 109.14(18) . . ?
C5 C4 C9 117.4(2) . . ?
C5 C4 C3 121.29(19) . . ?
C9 C4 C3 121.29(19) . . ?
C4 C5 O39 122.37(19) . . ?
C4 C5 C6 123.2(2) . . ?
O39 C5 C6 114.4(2) . . ?
C7 C6 C5 119.5(2) . . ?
C6 C7 C8 120.7(2) . . ?
C7 C8 C13 121.7(3) . . ?
C7 C8 C9 119.6(2) . . ?
C13 C8 C9 118.7(3) . . ?
C10 C9 C8 117.6(2) . . ?
C10 C9 C4 123.1(2) . . ?
C8 C9 C4 119.2(2) . . ?
C11 C10 C9 121.4(3) . . ?
C10 C11 C12 120.7(3) . . ?
C13 C12 C11 119.8(3) . . ?
C12 C13 C8 121.7(3) . . ?
C15 C14 C19 118.1(2) . . ?
C15 C14 C1 120.77(19) . . ?
C19 C14 C1 120.84(18) . . ?
O40 C15 C14 124.2(2) . . ?
O40 C15 C16 114.3(2) . . ?
C14 C15 C16 121.5(2) . . ?
C17 C16 C15 120.9(2) . . ?
C16 C17 C18 120.7(2) . . ?
C23 C18 C17 121.2(2) . . ?
C23 C18 C19 119.7(2) . . ?
C17 C18 C19 119.1(2) . . ?
C20 C19 C18 116.9(2) . . ?
C20 C19 C14 123.59(19) . . ?
C18 C19 C14 119.44(19) . . ?
C21 C20 C19 121.4(2) . . ?
C20 C21 C22 121.0(2) . . ?
C23 C22 C21 119.3(2) . . ?
C22 C23 C18 121.6(2) . . ?
C25 C24 C29 117.53(19) . . ?
C25 C24 C2 119.98(18) . . ?
C29 C24 C2 122.45(18) . . ?
C26 C25 C24 121.7(2) . . ?
C27 C26 C25 119.8(2) . . ?
C26 C27 C28 119.7(2) . . ?
C26 C27 C30 120.1(2) . . ?
C28 C27 C30 120.2(2) . . ?
C29 C28 C27 119.9(2) . . ?
C28 C29 C24 121.3(2) . . ?
F3B C30 F1B 99.6(12) . . ?
F3B C30 F2B 104.7(12) . . ?
F1B C30 F2B 107.5(12) . . ?
F3B C30 F2 127.7(12) . . ?
F1B C30 F2 53.4(6) . . ?
F2B C30 F2 57.8(6) . . ?
F3B C30 F3 52.9(5) . . ?
F1B C30 F3 132.9(13) . . ?
F2B C30 F3 57.5(6) . . ?
F2 C30 F3 109.6(3) . . ?
F3B C30 F1 52.9(6) . . ?
F1B C30 F1 53.1(6) . . ?
F2B C30 F1 136.8(11) . . ?
F2 C30 F1 103.6(3) . . ?
F3 C30 F1 104.5(3) . . ?
F3B C30 C27 119.5(13) . . ?
F1B C30 C27 114.4(13) . . ?
F2B C30 C27 109.9(12) . . ?
F2 C30 C27 112.6(3) . . ?
F3 C30 C27 112.6(3) . . ?
F1 C30 C27 113.3(3) . . ?
C32 C31 C3 112.51(17) . . ?
C33 C32 C37 117.6(2) . . ?
C33 C32 C31 121.5(2) . . ?
C37 C32 C31 120.8(2) . . ?
C32 C33 C34 121.7(2) . . ?
C35 C34 C33 119.6(2) . . ?
C34 C35 C36 119.7(2) . . ?
C34 C35 C38 120.5(3) . . ?
C36 C35 C38 119.8(2) . . ?
C35 C36 C37 120.3(2) . . ?
C36 C37 C32 121.1(2) . . ?
F6 C38 F4B 132.6(6) . . ?
F6 C38 F5 107.7(4) . . ?
F4B C38 F5 51.3(5) . . ?
F6 C38 F5B 53.9(5) . . ?
F4B C38 F5B 108.7(7) . . ?
F5 C38 F5B 60.5(5) . . ?
F6 C38 F6B 53.5(4) . . ?
F4B C38 F6B 104.3(7) . . ?
F5 C38 F6B 130.7(4) . . ?
F5B C38 F6B 104.4(6) . . ?
F6 C38 F4 108.3(4) . . ?
F4B C38 F4 52.2(5) . . ?
F5 C38 F4 100.8(4) . . ?
F5B C38 F4 138.6(6) . . ?
F6B C38 F4 57.9(5) . . ?
F6 C38 C35 113.6(4) . . ?
F4B C38 C35 113.8(6) . . ?
F5 C38 C35 115.1(3) . . ?
F5B C38 C35 110.9(6) . . ?
F6B C38 C35 114.0(4) . . ?
F4 C38 C35 110.4(3) . . ?
C5 O39 C1 114.48(16) . . ?
F3B F1 F1B 113.3(14) . . ?
F3B F1 C30 60.9(7) . . ?
F1B F1 C30 60.9(7) . . ?
F1B F2 F2B 117.0(12) . . ?
F1B F2 C30 61.0(7) . . ?
F2B F2 C30 60.5(6) . . ?
F3B F3 F2B 114.6(13) . . ?
F3B F3 C30 61.0(7) . . ?
F2B F3 C30 60.5(6) . . ?
F1 F1B F2 126.9(15) . . ?
F1 F1B C30 66.0(7) . . ?
F2 F1B C30 65.6(7) . . ?
F3 F2B F2 117.0(13) . . ?
F3 F2B C30 62.0(7) . . ?
F2 F2B C30 61.6(6) . . ?
F3 F3B F1 130.0(14) . . ?
F3 F3B C30 66.1(7) . . ?
F1 F3B C30 66.1(7) . . ?
F4B F4 F6B 113.4(8) . . ?
F4B F4 C38 60.7(5) . . ?
F6B F4 C38 59.7(4) . . ?
F4B F5 C38 63.7(5) . . ?
F4B F5 F5B 119.8(8) . . ?
C38 F5 F5B 60.0(4) . . ?
F6B F6 F5B 125.5(9) . . ?
F6B F6 C38 65.6(5) . . ?
F5B F6 C38 64.5(5) . . ?
F5 F4B F4 127.7(10) . . ?
F5 F4B C38 65.1(6) . . ?
F4 F4B C38 67.2(6) . . ?
F6 F5B C38 61.5(5) . . ?
F6 F5B F5 113.5(9) . . ?
C38 F5B F5 59.5(5) . . ?
F6 F6B F4 119.4(7) . . ?
F6 F6B C38 61.0(4) . . ?
F4 F6B C38 62.3(4) . . ?

loop_
_geom_bond_atom_site_label_1
_geom_bond_atom_site_label_2
_geom_bond_distance
_geom_bond_site_symmetry_2
_geom_bond_publ_flag
C1 O39 1.440(2) . ?
C1 C14 1.517(3) . ?
C1 C2 1.544(3) . ?
C2 C24 1.515(3) . ?
C2 C3 1.550(3) . ?
C3 C4 1.516(3) . ?
C3 C31 1.557(3) . ?
C4 C5 1.356(3) . ?
C4 C9 1.439(3) . ?
C5 O39 1.385(3) . ?
C5 C6 1.410(3) . ?
C6 C7 1.352(4) . ?
C7 C8 1.403(4) . ?
C8 C13 1.422(4) . ?
C8 C9 1.423(3) . ?
C9 C10 1.412(4) . ?
C10 C11 1.363(4) . ?
C11 C12 1.396(5) . ?
C12 C13 1.342(4) . ?
C14 C15 1.379(3) . ?
C14 C19 1.435(3) . ?
C15 O40 1.368(3) . ?
C15 C16 1.403(3) . ?
C16 C17 1.346(4) . ?
C17 C18 1.408(3) . ?
C18 C23 1.403(3) . ?
C18 C19 1.425(3) . ?
C19 C20 1.420(3) . ?
C20 C21 1.362(3) . ?
C21 C22 1.399(4) . ?
C22 C23 1.358(4) . ?
C24 C25 1.382(3) . ?
C24 C29 1.387(3) . ?
C25 C26 1.375(3) . ?
C26 C27 1.373(3) . ?
C27 C28 1.379(3) . ?
C27 C30 1.486(4) . ?
C28 C29 1.376(3) . ?
C30 F3B 1.267(13) . ?
C30 F1B 1.268(14) . ?
C30 F2B 1.306(14) . ?
C30 F2 1.321(4) . ?
C30 F3 1.325(4) . ?
C30 F1 1.325(4) . ?
C31 C32 1.506(3) . ?
C32 C33 1.380(3) . ?
C32 C37 1.384(3) . ?
C33 C34 1.381(3) . ?
C34 C35 1.370(3) . ?
C35 C36 1.373(4) . ?
C35 C38 1.482(4) . ?
C36 C37 1.376(4) . ?
C38 F6 1.274(5) . ?
C38 F4B 1.286(9) . ?
C38 F5 1.302(5) . ?
C38 F5B 1.308(8) . ?
C38 F6B 1.327(7) . ?
C38 F4 1.360(5) . ?
F1 F3B 1.157(12) . ?
F1 F1B 1.161(12) . ?
F2 F1B 1.164(12) . ?
F2 F2B 1.270(13) . ?
F3 F3B 1.155(12) . ?
F3 F2B 1.266(13) . ?
F4 F4B 1.165(10) . ?
F4 F6B 1.302(9) . ?
F5 F4B 1.120(10) . ?
F5 F5B 1.314(11) . ?
F6 F6B 1.171(8) . ?
F6 F5B 1.171(10) . ?

loop_
_geom_hbond_atom_site_label_D
_geom_hbond_atom_site_label_H
_geom_hbond_atom_site_label_A
_geom_hbond_distance_DH
_geom_hbond_distance_HA
_geom_hbond_distance_DA
_geom_hbond_angle_DHA
_geom_hbond_site_symmetry_A
_geom_hbond_publ_flag
C6 H6 F1B 0.93 2.32 3.173(19) 152.6 2 yes
O40 H40O O39 1.00(4) 1.70(4) 2.589(3) 146(3) . yes
O40 H40O F1 1.00(4) 2.58(3) 3.143(3) 116(2) 1_455 yes

loop_
_geom_torsion_atom_site_label_1
_geom_torsion_atom_site_label_2
_geom_torsion_atom_site_label_3
_geom_torsion_atom_site_label_4
_geom_torsion
_geom_torsion_site_symmetry_1
_geom_torsion_site_symmetry_2
_geom_torsion_site_symmetry_3
_geom_torsion_site_symmetry_4
_geom_torsion_publ_flag
O39 C1 C2 C24 177.28(16) . . . . ?
C14 C1 C2 C24 58.3(2) . . . . ?
O39 C1 C2 C3 -54.2(2) . . . . ?
C14 C1 C2 C3 -173.18(16) . . . . ?
C24 C2 C3 C4 148.21(18) . . . . ?
C1 C2 C3 C4 21.7(2) . . . . ?
C24 C2 C3 C31 -88.2(2) . . . . ?
C1 C2 C3 C31 145.30(17) . . . . ?
C2 C3 C4 C5 9.6(3) . . . . ?
C31 C3 C4 C5 -113.2(2) . . . . ?
C2 C3 C4 C9 -172.34(19) . . . . ?
C31 C3 C4 C9 64.9(3) . . . . ?
C9 C4 C5 O39 173.10(19) . . . . ?
C3 C4 C5 O39 -8.7(3) . . . . ?
C9 C4 C5 C6 -7.8(3) . . . . ?
C3 C4 C5 C6 170.4(2) . . . . ?
C4 C5 C6 C7 3.1(4) . . . . ?
O39 C5 C6 C7 -177.7(2) . . . . ?
C5 C6 C7 C8 2.9(4) . . . . ?
C6 C7 C8 C13 173.2(3) . . . . ?
C6 C7 C8 C9 -3.7(4) . . . . ?
C7 C8 C9 C10 175.6(2) . . . . ?
C13 C8 C9 C10 -1.3(3) . . . . ?
C7 C8 C9 C4 -1.2(3) . . . . ?
C13 C8 C9 C4 -178.2(2) . . . . ?
C5 C4 C9 C10 -170.0(2) . . . . ?
C3 C4 C9 C10 11.9(3) . . . . ?
C5 C4 C9 C8 6.7(3) . . . . ?
C3 C4 C9 C8 -171.5(2) . . . . ?
C8 C9 C10 C11 0.2(4) . . . . ?
C4 C9 C10 C11 176.9(2) . . . . ?
C9 C10 C11 C12 0.9(4) . . . . ?
C10 C11 C12 C13 -0.7(5) . . . . ?
C11 C12 C13 C8 -0.5(5) . . . . ?
C7 C8 C13 C12 -175.4(3) . . . . ?
C9 C8 C13 C12 1.6(4) . . . . ?
O39 C1 C14 C15 -38.4(3) . . . . ?
C2 C1 C14 C15 81.7(2) . . . . ?
O39 C1 C14 C19 147.49(19) . . . . ?
C2 C1 C14 C19 -92.4(2) . . . . ?
C19 C14 C15 O40 178.9(2) . . . . ?
C1 C14 C15 O40 4.6(3) . . . . ?
C19 C14 C15 C16 0.4(3) . . . . ?
C1 C14 C15 C16 -173.8(2) . . . . ?
O40 C15 C16 C17 -176.1(2) . . . . ?
C14 C15 C16 C17 2.5(4) . . . . ?
C15 C16 C17 C18 -2.3(4) . . . . ?
C16 C17 C18 C23 179.6(2) . . . . ?
C16 C17 C18 C19 -0.7(3) . . . . ?
C23 C18 C19 C20 1.9(3) . . . . ?
C17 C18 C19 C20 -177.82(19) . . . . ?
C23 C18 C19 C14 -176.7(2) . . . . ?
C17 C18 C19 C14 3.6(3) . . . . ?
C15 C14 C19 C20 178.1(2) . . . . ?
C1 C14 C19 C20 -7.6(3) . . . . ?
C15 C14 C19 C18 -3.4(3) . . . . ?
C1 C14 C19 C18 170.84(19) . . . . ?
C18 C19 C20 C21 -1.9(3) . . . . ?
C14 C19 C20 C21 176.7(2) . . . . ?
C19 C20 C21 C22 0.1(4) . . . . ?
C20 C21 C22 C23 1.7(4) . . . . ?
C21 C22 C23 C18 -1.7(4) . . . . ?
C17 C18 C23 C22 179.5(2) . . . . ?
C19 C18 C23 C22 -0.2(4) . . . . ?
C1 C2 C24 C25 -93.9(2) . . . . ?
C3 C2 C24 C25 138.8(2) . . . . ?
C1 C2 C24 C29 83.7(2) . . . . ?
C3 C2 C24 C29 -43.5(3) . . . . ?
C29 C24 C25 C26 0.9(3) . . . . ?
C2 C24 C25 C26 178.7(2) . . . . ?
C24 C25 C26 C27 0.1(4) . . . . ?
C25 C26 C27 C28 -1.3(4) . . . . ?
C25 C26 C27 C30 179.3(3) . . . . ?
C26 C27 C28 C29 1.6(4) . . . . ?
C30 C27 C28 C29 -179.0(3) . . . . ?
C27 C28 C29 C24 -0.6(4) . . . . ?
C25 C24 C29 C28 -0.6(3) . . . . ?
C2 C24 C29 C28 -178.4(2) . . . . ?
C26 C27 C30 F3B 146.1(7) . . . . ?
C28 C27 C30 F3B -33.3(8) . . . . ?
C26 C27 C30 F1B 28.3(7) . . . . ?
C28 C27 C30 F1B -151.1(7) . . . . ?
C26 C27 C30 F2B -92.8(7) . . . . ?
C28 C27 C30 F2B 87.8(7) . . . . ?
C26 C27 C30 F2 -30.4(4) . . . . ?
C28 C27 C30 F2 150.2(3) . . . . ?
C26 C27 C30 F3 -154.9(3) . . . . ?
C28 C27 C30 F3 25.7(4) . . . . ?
C26 C27 C30 F1 86.8(4) . . . . ?
C28 C27 C30 F1 -92.6(3) . . . . ?
C4 C3 C31 C32 -169.98(18) . . . . ?
C2 C3 C31 C32 65.0(2) . . . . ?
C3 C31 C32 C33 -98.3(3) . . . . ?
C3 C31 C32 C37 78.4(3) . . . . ?
C37 C32 C33 C34 -2.9(4) . . . . ?
C31 C32 C33 C34 173.9(2) . . . . ?
C32 C33 C34 C35 1.0(4) . . . . ?
C33 C34 C35 C36 1.4(4) . . . . ?
C33 C34 C35 C38 -178.2(3) . . . . ?
C34 C35 C36 C37 -1.7(4) . . . . ?
C38 C35 C36 C37 177.9(3) . . . . ?
C35 C36 C37 C32 -0.3(4) . . . . ?
C33 C32 C37 C36 2.6(4) . . . . ?
C31 C32 C37 C36 -174.2(2) . . . . ?
C34 C35 C38 F6 -127.6(5) . . . . ?
C36 C35 C38 F6 52.8(6) . . . . ?
C34 C35 C38 F4B 53.9(7) . . . . ?
C36 C35 C38 F4B -125.6(7) . . . . ?
C34 C35 C38 F5 -2.8(5) . . . . ?
C36 C35 C38 F5 177.6(4) . . . . ?
C34 C35 C38 F5B -69.0(7) . . . . ?
C36 C35 C38 F5B 111.4(7) . . . . ?
C34 C35 C38 F6B 173.5(6) . . . . ?
C36 C35 C38 F6B -6.1(7) . . . . ?
C34 C35 C38 F4 110.5(4) . . . . ?
C36 C35 C38 F4 -69.1(5) . . . . ?
C4 C5 O39 C1 -26.8(3) . . . . ?
C6 C5 O39 C1 154.0(2) . . . . ?
C14 C1 O39 C5 179.61(17) . . . . ?
C2 C1 O39 C5 57.6(2) . . . . ?
F1B C30 F1 F3B -146(2) . . . . ?
F2B C30 F1 F3B -70.1(18) . . . . ?
F2 C30 F1 F3B -127.3(15) . . . . ?
F3 C30 F1 F3B -12.5(16) . . . . ?
C27 C30 F1 F3B 110.4(16) . . . . ?
F3B C30 F1 F1B 146(2) . . . . ?
F2B C30 F1 F1B 75.6(18) . . . . ?
F2 C30 F1 F1B 18.4(16) . . . . ?
F3 C30 F1 F1B 133.2(16) . . . . ?
C27 C30 F1 F1B -103.9(16) . . . . ?
F3B C30 F2 F1B -71.8(17) . . . . ?
F2B C30 F2 F1B -156(2) . . . . ?
F3 C30 F2 F1B -129.4(16) . . . . ?
F1 C30 F2 F1B -18.4(16) . . . . ?
C27 C30 F2 F1B 104.4(16) . . . . ?
F3B C30 F2 F2B 83.8(15) . . . . ?
F1B C30 F2 F2B 156(2) . . . . ?
F3 C30 F2 F2B 26.1(13) . . . . ?
F1 C30 F2 F2B 137.2(13) . . . . ?
C27 C30 F2 F2B -100.0(13) . . . . ?
F1B C30 F3 F3B 65.2(17) . . . . ?
F2B C30 F3 F3B 149(2) . . . . ?
F2 C30 F3 F3B 123.0(16) . . . . ?
F1 C30 F3 F3B 12.5(16) . . . . ?
C27 C30 F3 F3B -110.8(16) . . . . ?
F3B C30 F3 F2B -149(2) . . . . ?
F1B C30 F3 F2B -84.0(15) . . . . ?
F2 C30 F3 F2B -26.2(13) . . . . ?
F1 C30 F3 F2B -136.7(13) . . . . ?
C27 C30 F3 F2B 100.0(13) . . . . ?
F3B F1 F1B F2 7(4) . . . . ?
C30 F1 F1B F2 -26(2) . . . . ?
F3B F1 F1B C30 32.4(19) . . . . ?
F2B F2 F1B F1 2(4) . . . . ?
C30 F2 F1B F1 26(2) . . . . ?
F2B F2 F1B C30 -24(2) . . . . ?
F3B C30 F1B F1 -27.1(16) . . . . ?
F2B C30 F1B F1 -135.9(12) . . . . ?
F2 C30 F1B F1 -157.5(19) . . . . ?
F3 C30 F1B F1 -74.3(13) . . . . ?
C27 C30 F1B F1 101.6(10) . . . . ?
F3B C30 F1B F2 130.4(13) . . . . ?
F2B C30 F1B F2 21.5(17) . . . . ?
F3 C30 F1B F2 83.2(11) . . . . ?
F1 C30 F1B F2 157.5(19) . . . . ?
C27 C30 F1B F2 -100.9(10) . . . . ?
F3B F3 F2B F2 0(3) . . . . ?
C30 F3 F2B F2 29.0(12) . . . . ?
F3B F3 F2B C30 -29.5(18) . . . . ?
F1B F2 F2B F3 -5(3) . . . . ?
C30 F2 F2B F3 -29.1(12) . . . . ?
F1B F2 F2B C30 24(2) . . . . ?
F3B C30 F2B F3 24.9(15) . . . . ?
F1B C30 F2B F3 130.2(13) . . . . ?
F2 C30 F2B F3 150.5(14) . . . . ?
F1 C30 F2B F3 75.8(11) . . . . ?
C27 C30 F2B F3 -104.7(8) . . . . ?
F3B C30 F2B F2 -125.6(12) . . . . ?
F1B C30 F2B F2 -20.4(16) . . . . ?
F3 C30 F2B F2 -150.5(14) . . . . ?
F1 C30 F2B F2 -74.7(11) . . . . ?
C27 C30 F2B F2 104.8(8) . . . . ?
F2B F3 F3B F1 11(4) . . . . ?
C30 F3 F3B F1 -18(2) . . . . ?
F2B F3 F3B C30 29.3(18) . . . . ?
F1B F1 F3B F3 -14(4) . . . . ?
C30 F1 F3B F3 18(2) . . . . ?
F1B F1 F3B C30 -32.4(19) . . . . ?
F1B C30 F3B F3 -137.6(14) . . . . ?
F2B C30 F3B F3 -26.5(16) . . . . ?
F2 C30 F3B F3 -86.9(11) . . . . ?
F1 C30 F3B F3 -164.8(19) . . . . ?
C27 C30 F3B F3 97.1(10) . . . . ?
F1B C30 F3B F1 27.2(16) . . . . ?
F2B C30 F3B F1 138.3(12) . . . . ?
F2 C30 F3B F1 77.8(12) . . . . ?
F3 C30 F3B F1 164.8(19) . . . . ?
C27 C30 F3B F1 -98.1(10) . . . . ?
F6 C38 F4 F4B 130.2(8) . . . . ?
F5 C38 F4 F4B 17.3(7) . . . . ?
F5B C38 F4 F4B 74.4(12) . . . . ?
F6B C38 F4 F4B 148.9(9) . . . . ?
C35 C38 F4 F4B -104.8(7) . . . . ?
F6 C38 F4 F6B -18.7(6) . . . . ?
F4B C38 F4 F6B -148.9(9) . . . . ?
F5 C38 F4 F6B -131.6(5) . . . . ?
F5B C38 F4 F6B -74.5(10) . . . . ?
C35 C38 F4 F6B 106.3(5) . . . . ?
F6 C38 F5 F4B -130.9(8) . . . . ?
F5B C38 F5 F4B -157.9(10) . . . . ?
F6B C38 F5 F4B -74.3(10) . . . . ?
F4 C38 F5 F4B -17.6(7) . . . . ?
C35 C38 F5 F4B 101.2(8) . . . . ?
F6 C38 F5 F5B 27.0(7) . . . . ?
F4B C38 F5 F5B 157.9(10) . . . . ?
F6B C38 F5 F5B 83.6(9) . . . . ?
F4 C38 F5 F5B 140.4(6) . . . . ?
C35 C38 F5 F5B -100.8(7) . . . . ?
F4B C38 F6 F6B 74.8(10) . . . . ?
F5 C38 F6 F6B 128.0(6) . . . . ?
F5B C38 F6 F6B 157.3(9) . . . . ?
F4 C38 F6 F6B 19.8(6) . . . . ?
C35 C38 F6 F6B -103.3(6) . . . . ?
F4B C38 F6 F5B -82.5(10) . . . . ?
F5 C38 F6 F5B -29.3(8) . . . . ?
F6B C38 F6 F5B -157.3(9) . . . . ?
F4 C38 F6 F5B -137.5(7) . . . . ?
C35 C38 F6 F5B 99.4(7) . . . . ?
C38 F5 F4B F4 25.9(9) . . . . ?
F5B F5 F4B F4 3.9(17) . . . . ?
F5B F5 F4B C38 -22.0(9) . . . . ?
F6B F4 F4B F5 3.6(15) . . . . ?
C38 F4 F4B F5 -25.5(9) . . . . ?
F6B F4 F4B C38 29.1(7) . . . . ?
F6 C38 F4B F5 77.9(9) . . . . ?
F5B C38 F4B F5 20.2(9) . . . . ?
F6B C38 F4B F5 131.1(6) . . . . ?
F4 C38 F4B F5 158.0(9) . . . . ?
C35 C38 F4B F5 -104.0(6) . . . . ?
F6 C38 F4B F4 -80.0(9) . . . . ?
F5 C38 F4B F4 -158.0(9) . . . . ?
F5B C38 F4B F4 -137.8(7) . . . . ?
F6B C38 F4B F4 -26.9(7) . . . . ?
C35 C38 F4B F4 98.1(6) . . . . ?
F6B F6 F5B C38 -25.6(9) . . . . ?
F6B F6 F5B F5 4.6(14) . . . . ?
C38 F6 F5B F5 30.2(6) . . . . ?
F4B C38 F5B F6 129.6(7) . . . . ?
F5 C38 F5B F6 147.6(8) . . . . ?
F6B C38 F5B F6 18.7(8) . . . . ?
F4 C38 F5B F6 76.2(11) . . . . ?
C35 C38 F5B F6 -104.6(6) . . . . ?
F6 C38 F5B F5 -147.6(8) . . . . ?
F4B C38 F5B F5 -18.0(8) . . . . ?
F6B C38 F5B F5 -128.9(5) . . . . ?
F4 C38 F5B F5 -71.5(10) . . . . ?
C35 C38 F5B F5 107.8(5) . . . . ?
F4B F5 F5B F6 -8.0(13) . . . . ?
C38 F5 F5B F6 -30.9(6) . . . . ?
F4B F5 F5B C38 22.8(9) . . . . ?
F5B F6 F6B F4 2.7(13) . . . . ?
C38 F6 F6B F4 -22.7(6) . . . . ?
F5B F6 F6B C38 25.4(9) . . . . ?
F4B F4 F6B F6 -7.0(11) . . . . ?
C38 F4 F6B F6 22.4(6) . . . . ?
F4B F4 F6B C38 -29.4(7) . . . . ?
F4B C38 F6B F6 -132.8(7) . . . . ?
F5 C38 F6B F6 -82.0(8) . . . . ?
F5B C38 F6B F6 -18.8(8) . . . . ?
F4 C38 F6B F6 -157.7(7) . . . . ?
C35 C38 F6B F6 102.4(5) . . . . ?
F6 C38 F6B F4 157.7(7) . . . . ?
F4B C38 F6B F4 24.9(7) . . . . ?
F5 C38 F6B F4 75.7(8) . . . . ?
F5B C38 F6B F4 138.9(6) . . . . ?
C35 C38 F6B F4 -99.9(4) . . . . ?
